data_2228667
loop_
_publ_author_name
'Ghiasi, Reza'

_publ_section_title
;
 Dibromidobis(pyridine-3-carbonitrile-\k<i>N</i>^1^)zinc(II)
;
_journal_coeditor_code BT5431
_journal_issue 1
_journal_name_full 'Acta Crystallographica Section E'
_journal_page_first m101
_journal_paper_doi 10.1107/S1600536810051342
_journal_volume 67
_journal_year 2011
_chemical_formula_iupac '[Zn Br2 (C6 H4 N2)2]'
_chemical_formula_moiety 'C12 H8 Br2 N4 Zn1'
_chemical_formula_sum 'C12 H8 Br2 N4 Zn'
_chemical_formula_weight 433.41
_chemical_name_systematic
;
Dibromidobis(pyridine-3-carbonitrile-\k<i>N</i>^1^)zinc(II)
;
_space_group_IT_number 61
_symmetry_cell_setting orthorhombic
_symmetry_space_group_name_Hall '-P 2ac 2ab'
_symmetry_space_group_name_H-M 'P b c a'
_atom_sites_solution_hydrogens geom
_atom_sites_solution_primary direct
_atom_sites_solution_secondary difmap
_audit_creation_method 'WinGX routine CIF_UPDATE'
_cell_angle_alpha 90
_cell_angle_beta 90
_cell_angle_gamma 90
_cell_formula_units_Z 8
_cell_length_a 8.5600(4)
_cell_length_b 14.5379(5)
_cell_length_c 23.3751(9)
_cell_measurement_reflns_used 12287
_cell_measurement_temperature 120(2)
_cell_measurement_theta_max 29.13
_cell_measurement_theta_min 2.9
_cell_volume 2908.9(2)
_computing_cell_refinement 'SAINT (Bruker, 2001)'
_computing_data_collection 'SMART (Bruker, 2001)'
_computing_data_reduction 'SAINT (Bruker, 2001)'
_computing_molecular_graphics 'ORTEP-3 for Windows (Farrugia, 1997)'
_computing_publication_material 'WinGX (Farrugia, 1999)'
_computing_structure_refinement 'SHELXL97 (Sheldrick, 2008)'
_computing_structure_solution 'SHELXS97 (Sheldrick, 2008)'
_diffrn_ambient_temperature 120(2)
_diffrn_measured_fraction_theta_full 0.991
_diffrn_measured_fraction_theta_max 0.991
_diffrn_measurement_device_type 'Bruker SMART CCD area-detector'
_diffrn_measurement_method '\f and \w'
_diffrn_radiation_monochromator graphite
_diffrn_radiation_type MoK\a
_diffrn_radiation_wavelength 0.71073
_diffrn_reflns_av_R_equivalents 0.0532
_diffrn_reflns_limit_h_max 9
_diffrn_reflns_limit_h_min -11
_diffrn_reflns_limit_k_max 16
_diffrn_reflns_limit_k_min -19
_diffrn_reflns_limit_l_max 31
_diffrn_reflns_limit_l_min -26
_diffrn_reflns_number 12287
_diffrn_reflns_theta_full 29.13
_diffrn_reflns_theta_max 29.13
_diffrn_reflns_theta_min 2.9
_diffrn_standards_number 0
_exptl_absorpt_coefficient_mu 7.173
_exptl_absorpt_correction_T_max 0.210
_exptl_absorpt_correction_T_min 0.071
_exptl_absorpt_correction_type multi-scan
_exptl_absorpt_process_details '(SADABS; Bruker, 2001)'
_exptl_crystal_colour Colorless
_exptl_crystal_density_diffrn 1.979
_exptl_crystal_density_method 'not measured'
_exptl_crystal_description Prism
_exptl_crystal_F_000 1664
_exptl_crystal_size_max 0.4
_exptl_crystal_size_mid 0.3
_exptl_crystal_size_min 0.22
_refine_diff_density_max 0.819
_refine_diff_density_min -0.498
_refine_ls_extinction_method none
_refine_ls_goodness_of_fit_ref 0.973
_refine_ls_hydrogen_treatment constr
_refine_ls_matrix_type full
_refine_ls_number_parameters 172
_refine_ls_number_reflns 3876
_refine_ls_number_restraints 0
_refine_ls_restrained_S_all 0.973
_refine_ls_R_factor_all 0.0593
_refine_ls_R_factor_gt 0.0349
_refine_ls_shift/su_max 0.009
_refine_ls_shift/su_mean 0.001
_refine_ls_structure_factor_coef Fsqd
_refine_ls_weighting_details 'calc w=1/[\s^2^(Fo^2^)+(0.0331P)^2^] where P=(Fo^2^+2Fc^2^)/3'
_refine_ls_weighting_scheme calc
_refine_ls_wR_factor_ref 0.07
_reflns_number_gt 2842
_reflns_number_total 3876
_reflns_threshold_expression I>2\s(I)
_cod_data_source_file bt5431.cif
_cod_data_source_block I
_cod_original_formula_sum 'C12 H8 Br2 N4 Zn1'
_cod_database_code 2228667
_cod_database_fobs_code 2228667

loop_
_symmetry_equiv_pos_as_xyz
'x, y, z'
'-x+1/2, -y, z+1/2'
'x+1/2, -y+1/2, -z'
'-x, y+1/2, -z+1/2'
'-x, -y, -z'
'x-1/2, y, -z-1/2'
'-x-1/2, y-1/2, z'
'x, -y-1/2, z-1/2'

loop_
_atom_site_type_symbol
_atom_site_label
_atom_site_fract_x
_atom_site_fract_y
_atom_site_fract_z
_atom_site_U_iso_or_equiv
_atom_site_adp_type
_atom_site_calc_flag
_atom_site_refinement_flags
_atom_site_occupancy
_atom_site_disorder_assembly
_atom_site_disorder_group
C C1 0.5292(4) -0.0361(2) 0.40962(14) 0.0200(7) Uani d . 1 . .
H H1 0.469 -0.0795 0.3904 0.024 Uiso calc R 1 . .
C C2 0.6824(4) -0.0582(2) 0.42453(14) 0.0200(7) Uani d . 1 . .
C C3 0.7438(4) -0.1464(2) 0.40720(15) 0.0233(7) Uani d . 1 . .
C C4 0.7723(4) 0.0060(2) 0.45419(15) 0.0222(7) Uani d . 1 . .
H H4 0.8741 -0.0077 0.4651 0.027 Uiso calc R 1 . .
C C5 0.7070(4) 0.0900(2) 0.46690(15) 0.0231(7) Uani d . 1 . .
H H5 0.7643 0.1342 0.4866 0.028 Uiso calc R 1 . .
C C6 0.5542(4) 0.1082(2) 0.44994(14) 0.0202(7) Uani d . 1 . .
H H6 0.5112 0.1655 0.4581 0.024 Uiso calc R 1 . .
C C7 0.3503(4) 0.1991(2) 0.29772(15) 0.0252(7) Uani d . 1 . .
H H7 0.3606 0.2419 0.327 0.03 Uiso calc R 1 . .
C C8 0.3943(4) 0.2234(2) 0.24242(16) 0.0276(8) Uani d . 1 . .
C C9 0.4489(5) 0.3149(3) 0.23096(18) 0.0382(10) Uani d . 1 . .
C C10 0.3819(4) 0.1597(3) 0.19849(15) 0.0286(7) Uani d . 1 . .
H H10 0.4128 0.1745 0.1615 0.034 Uiso calc R 1 . .
C C11 0.3233(5) 0.0745(3) 0.21094(16) 0.0307(8) Uani d . 1 . .
H H11 0.3131 0.0304 0.1823 0.037 Uiso calc R 1 . .
C C12 0.2792(4) 0.0545(2) 0.26661(15) 0.0264(7) Uani d . 1 . .
H H12 0.238 -0.0033 0.2746 0.032 Uiso calc R 1 . .
N N1 0.4666(3) 0.04558(19) 0.42210(12) 0.0188(6) Uani d . 1 . .
N N2 0.7925(3) -0.2151(2) 0.39115(15) 0.0320(7) Uani d . 1 . .
N N3 0.2937(3) 0.11564(19) 0.30954(12) 0.0203(6) Uani d . 1 . .
N N4 0.4901(6) 0.3883(3) 0.22082(17) 0.0585(12) Uani d . 1 . .
Zn Zn1 0.24508(4) 0.07419(2) 0.392462(16) 0.01808(9) Uani d . 1 . .
Br Br1 0.11976(4) -0.06879(2) 0.384221(15) 0.02303(8) Uani d . 1 . .
Br Br2 0.13208(4) 0.19690(2) 0.442048(15) 0.02540(9) Uani d . 1 . .

loop_
_atom_site_aniso_label
_atom_site_aniso_U_11
_atom_site_aniso_U_22
_atom_site_aniso_U_33
_atom_site_aniso_U_12
_atom_site_aniso_U_13
_atom_site_aniso_U_23
C1 0.0205(15) 0.0199(15) 0.0194(17) -0.0010(12) 0.0011(12) -0.0021(13)
C2 0.0196(14) 0.0221(16) 0.0182(16) -0.0003(12) 0.0041(12) 0.0006(13)
C3 0.0170(14) 0.0258(17) 0.0271(18) -0.0032(13) -0.0012(13) 0.0004(14)
C4 0.0184(14) 0.0291(17) 0.0190(17) -0.0016(13) 0.0000(12) -0.0022(13)
C5 0.0221(15) 0.0270(18) 0.0201(17) -0.0048(13) 0.0011(12) -0.0027(14)
C6 0.0231(15) 0.0201(16) 0.0175(17) -0.0008(12) 0.0038(13) -0.0014(13)
C7 0.0297(17) 0.0248(17) 0.0212(17) -0.0031(14) 0.0064(13) -0.0039(14)
C8 0.0315(18) 0.0267(18) 0.0244(19) -0.0003(15) 0.0068(15) 0.0035(14)
C9 0.054(2) 0.035(2) 0.025(2) -0.0122(18) 0.0112(18) -0.0017(18)
C10 0.0352(18) 0.0329(19) 0.0177(16) 0.0066(16) 0.0071(15) 0.0022(14)
C11 0.048(2) 0.0281(19) 0.0158(17) 0.0061(16) 0.0029(15) -0.0047(15)
C12 0.0373(19) 0.0216(17) 0.0203(17) 0.0013(14) 0.0008(14) -0.0007(13)
N1 0.0179(12) 0.0223(13) 0.0162(14) -0.0015(10) 0.0032(10) -0.0013(11)
N2 0.0270(15) 0.0254(16) 0.044(2) -0.0011(12) -0.0020(14) -0.0030(15)
N3 0.0224(13) 0.0221(14) 0.0165(14) 0.0023(11) 0.0015(11) -0.0030(11)
N4 0.095(3) 0.049(2) 0.032(2) -0.031(2) 0.017(2) -0.0050(19)
Zn1 0.01815(16) 0.02033(17) 0.01577(17) -0.00049(14) 0.00133(14) -0.00152(15)
Br1 0.02130(14) 0.02218(16) 0.02562(17) -0.00458(13) 0.00254(13) -0.00263(13)
Br2 0.02787(16) 0.02558(16) 0.02274(17) 0.00407(13) 0.00031(14) -0.00736(14)

loop_
_atom_type_symbol
_atom_type_description
_atom_type_scat_dispersion_real
_atom_type_scat_dispersion_imag
_atom_type_scat_source
C C 0.0033 0.0016 'International Tables Vol C Tables 4.2.6.8 and 6.1.1.4'
H H 0 0 'International Tables Vol C Tables 4.2.6.8 and 6.1.1.4'
N N 0.0061 0.0033 'International Tables Vol C Tables 4.2.6.8 and 6.1.1.4'
O O 0.0106 0.006 'International Tables Vol C Tables 4.2.6.8 and 6.1.1.4'
Zn Zn 0.2839 1.4301 'International Tables Vol C Tables 4.2.6.8 and 6.1.1.4'
Br Br -0.2901 2.4595 'International Tables Vol C Tables 4.2.6.8 and 6.1.1.4'

loop_
_geom_angle_atom_site_label_1
_geom_angle_atom_site_label_2
_geom_angle_atom_site_label_3
_geom_angle_site_symmetry_1
_geom_angle_site_symmetry_3
_geom_angle
_geom_angle_publ_flag
N1 C1 C2 . . 121.9(3) ?
N1 C1 H1 . . 119.1 ?
C2 C1 H1 . . 119.1 ?
C4 C2 C1 . . 119.3(3) ?
C4 C2 C3 . . 122.2(3) ?
C1 C2 C3 . . 118.5(3) ?
N2 C3 C2 . . 177.1(4) ?
C5 C4 C2 . . 118.5(3) ?
C5 C4 H4 . . 120.8 ?
C2 C4 H4 . . 120.8 ?
C4 C5 C6 . . 119.3(3) ?
C4 C5 H5 . . 120.4 ?
C6 C5 H5 . . 120.4 ?
N1 C6 C5 . . 122.2(3) ?
N1 C6 H6 . . 118.9 ?
C5 C6 H6 . . 118.9 ?
N3 C7 C8 . . 121.4(3) ?
N3 C7 H7 . . 119.3 ?
C8 C7 H7 . . 119.3 ?
C10 C8 C7 . . 119.9(3) ?
C10 C8 C9 . . 120.4(3) ?
C7 C8 C9 . . 119.7(3) ?
N4 C9 C8 . . 178.4(5) ?
C11 C10 C8 . . 118.4(3) ?
C11 C10 H10 . . 120.8 ?
C8 C10 H10 . . 120.8 ?
C10 C11 C12 . . 119.3(3) ?
C10 C11 H11 . . 120.3 ?
C12 C11 H11 . . 120.3 ?
N3 C12 C11 . . 122.4(3) ?
N3 C12 H12 . . 118.8 ?
C11 C12 H12 . . 118.8 ?
C1 N1 C6 . . 118.9(3) ?
C1 N1 Zn1 . . 118.4(2) ?
C6 N1 Zn1 . . 122.6(2) ?
C7 N3 C12 . . 118.6(3) ?
C7 N3 Zn1 . . 122.0(2) ?
C12 N3 Zn1 . . 119.1(2) ?
N1 Zn1 N3 . . 100.85(11) y
N1 Zn1 Br2 . . 111.60(8) y
N3 Zn1 Br2 . . 108.98(8) y
N1 Zn1 Br1 . . 105.62(8) y
N3 Zn1 Br1 . . 105.82(8) y
Br2 Zn1 Br1 . . 121.841(19) y

loop_
_geom_bond_atom_site_label_1
_geom_bond_atom_site_label_2
_geom_bond_site_symmetry_2
_geom_bond_distance
_geom_bond_publ_flag
C1 N1 . 1.335(4) ?
C1 C2 . 1.394(4) ?
C1 H1 . 0.93 ?
C2 C4 . 1.394(5) ?
C2 C3 . 1.445(5) ?
C3 N2 . 1.145(5) ?
C4 C5 . 1.377(5) ?
C4 H4 . 0.93 ?
C5 C6 . 1.392(4) ?
C5 H5 . 0.93 ?
C6 N1 . 1.347(4) ?
C6 H6 . 0.93 ?
C7 N3 . 1.336(4) ?
C7 C8 . 1.392(5) ?
C7 H7 . 0.93 ?
C8 C10 . 1.387(5) ?
C8 C9 . 1.436(5) ?
C9 N4 . 1.148(5) ?
C10 C11 . 1.368(5) ?
C10 H10 . 0.93 ?
C11 C12 . 1.386(5) ?
C11 H11 . 0.93 ?
C12 N3 . 1.346(4) ?
C12 H12 . 0.93 ?
N1 Zn1 . 2.061(3) y
N3 Zn1 . 2.072(3) y
Zn1 Br2 . 2.3369(5) y
Zn1 Br1 . 2.3471(5) y

loop_
_geom_torsion_atom_site_label_1
_geom_torsion_atom_site_label_2
_geom_torsion_atom_site_label_3
_geom_torsion_atom_site_label_4
_geom_torsion_site_symmetry_1
_geom_torsion_site_symmetry_2
_geom_torsion_site_symmetry_3
_geom_torsion_site_symmetry_4
_geom_torsion
_geom_torsion_publ_flag
N1 C1 C2 C4 . . . . 1.2(5) ?
N1 C1 C2 C3 . . . . -177.2(3) ?
C1 C2 C4 C5 . . . . -1.1(5) ?
C3 C2 C4 C5 . . . . 177.2(3) ?
C2 C4 C5 C6 . . . . 0.1(5) ?
C4 C5 C6 N1 . . . . 1.0(5) ?
N3 C7 C8 C10 . . . . -1.1(5) ?
N3 C7 C8 C9 . . . . 177.6(3) ?
C7 C8 C10 C11 . . . . 1.3(5) ?
C9 C8 C10 C11 . . . . -177.3(4) ?
C8 C10 C11 C12 . . . . -0.3(6) ?
C10 C11 C12 N3 . . . . -0.9(6) ?
C2 C1 N1 C6 . . . . -0.1(5) ?
C2 C1 N1 Zn1 . . . . 175.3(2) ?
C5 C6 N1 C1 . . . . -1.0(5) ?
C5 C6 N1 Zn1 . . . . -176.2(2) ?
C8 C7 N3 C12 . . . . -0.2(5) ?
C8 C7 N3 Zn1 . . . . 174.7(3) ?
C11 C12 N3 C7 . . . . 1.2(5) ?
C11 C12 N3 Zn1 . . . . -173.9(3) ?
C1 N1 Zn1 N3 . . . . -82.3(3) ?
C6 N1 Zn1 N3 . . . . 92.9(3) ?
C1 N1 Zn1 Br2 . . . . 162.1(2) ?
C6 N1 Zn1 Br2 . . . . -22.7(3) ?
C1 N1 Zn1 Br1 . . . . 27.7(3) ?
C6 N1 Zn1 Br1 . . . . -157.1(2) ?
C7 N3 Zn1 N1 . . . . -77.5(3) ?
C12 N3 Zn1 N1 . . . . 97.4(3) ?
C7 N3 Zn1 Br2 . . . . 40.1(3) ?
C12 N3 Zn1 Br2 . . . . -145.1(2) ?
C7 N3 Zn1 Br1 . . . . 172.7(2) ?
C12 N3 Zn1 Br1 . . . . -12.4(3) ?
